data_1516165
loop_
_publ_author_name
'Bushuyev, Oleksandr S.'
'Corkery, T. Christopher'
'Barrett, Christopher J.'
'Fri\<s\<ci\'c, Tomislav'

_publ_section_title
;
 Photo-mechanical azobenzene cocrystals and in situ X-ray diffraction
 monitoring of their optically-induced crystal-to-crystal isomerisation
;
_journal_issue 8
_journal_name_full 'Chemical Science'
_journal_page_first 3158
_journal_paper_doi 10.1039/c4sc00987h
_journal_volume 5
_journal_year 2014
_chemical_formula_sum 'C24 H10 F8 I2 N4'
_chemical_formula_weight 760.16
_chemical_name_systematic
; 
 ? 
;
_space_group_IT_number 2
_symmetry_cell_setting triclinic
_symmetry_space_group_name_Hall '-P 1'
_symmetry_space_group_name_H-M 'P -1'
_atom_sites_solution_hydrogens geom
_atom_sites_solution_primary direct
_atom_sites_solution_secondary difmap
_audit_creation_method SHELXL-97
_cell_angle_alpha 95.7530(10)
_cell_angle_beta 96.7480(10)
_cell_angle_gamma 95.8280(10)
_cell_formula_units_Z 2
_cell_length_a 5.8317(6)
_cell_length_b 8.5364(9)
_cell_length_c 23.470(3)
_cell_measurement_reflns_used 4009
_cell_measurement_temperature 100(2)
_cell_measurement_theta_max 27.32
_cell_measurement_theta_min 2.41
_cell_volume 1146.8(2)
_computing_cell_refinement 'Bruker SAINT'
_computing_data_collection 'Bruker APEX2'
_computing_data_reduction 'Bruker SAINT'
_computing_molecular_graphics 'Bruker SHELXTL'
_computing_publication_material 'Bruker SHELXTL'
_computing_structure_refinement 'SHELXL-97 (Sheldrick, 2008)'
_computing_structure_solution 'SHELXS-97 (Sheldrick, 2008)'
_diffrn_ambient_temperature 100(2)
_diffrn_measured_fraction_theta_full 0.997
_diffrn_measured_fraction_theta_max 0.898
_diffrn_measurement_device_type 'Bruker APEX-II CCD'
_diffrn_measurement_method '\f and \w scans'
_diffrn_radiation_monochromator graphite
_diffrn_radiation_source 'fine-focus sealed tube'
_diffrn_radiation_type MoK\a
_diffrn_radiation_wavelength 0.71073
_diffrn_reflns_av_R_equivalents 0.0341
_diffrn_reflns_av_sigmaI/netI 0.0465
_diffrn_reflns_limit_h_max 7
_diffrn_reflns_limit_h_min -7
_diffrn_reflns_limit_k_max 10
_diffrn_reflns_limit_k_min -10
_diffrn_reflns_limit_l_max 29
_diffrn_reflns_limit_l_min -30
_diffrn_reflns_number 13012
_diffrn_reflns_theta_full 25.00
_diffrn_reflns_theta_max 28.34
_diffrn_reflns_theta_min 0.88
_exptl_absorpt_coefficient_mu 2.831
_exptl_absorpt_correction_T_max 0.7767
_exptl_absorpt_correction_T_min 0.4357
_exptl_absorpt_correction_type multi-scan
_exptl_absorpt_process_details SADABS
_exptl_crystal_colour orange
_exptl_crystal_density_diffrn 2.201
_exptl_crystal_density_method 'not measured'
_exptl_crystal_description plate
_exptl_crystal_F_000 720
_exptl_crystal_size_max 0.35
_exptl_crystal_size_mid 0.14
_exptl_crystal_size_min 0.09
_refine_diff_density_max 1.465
_refine_diff_density_min -0.961
_refine_diff_density_rms 0.142
_refine_ls_extinction_method none
_refine_ls_goodness_of_fit_ref 0.989
_refine_ls_hydrogen_treatment constr
_refine_ls_matrix_type full
_refine_ls_number_parameters 343
_refine_ls_number_reflns 5145
_refine_ls_number_restraints 0
_refine_ls_restrained_S_all 0.989
_refine_ls_R_factor_all 0.0478
_refine_ls_R_factor_gt 0.0315
_refine_ls_shift/su_max 0.003
_refine_ls_shift/su_mean 0.000
_refine_ls_structure_factor_coef Fsqd
_refine_ls_weighting_details 'calc w=1/[\s^2^(Fo^2^)+(0.0394P)^2^+0.0000P] where P=(Fo^2^+2Fc^2^)/3'
_refine_ls_weighting_scheme calc
_refine_ls_wR_factor_gt 0.0698
_refine_ls_wR_factor_ref 0.0763
_reflns_number_gt 4079
_reflns_number_total 5145
_reflns_threshold_expression >2sigma(I)
_cod_data_source_file c4sc00987h6.cif
_cod_data_source_block (trans-2)(trans-bpe)
_cod_depositor_comments
;
The following automatic conversions were performed:

'_symmetry_cell_setting' value 'Triclinic' changed to 'triclinic'
according to
/usr/data/users/saulius/crontab/automatic-downloads/rss-feeds/RSC/lib/dictionaries/cif_core.dic
dictionary named 'cif_core.dic' version 2.4.2 from 2011-04-26.

Automatic conversion script
Id: cif_fix_values 2281 2013-09-26 08:29:07Z andrius 

 Adding full bibliography for 1516158--1516167.cif.
;
_cod_original_sg_symbol_H-M P-1
_cod_database_code 1516165

loop_
_symmetry_equiv_pos_as_xyz
'x, y, z'
'-x, -y, -z'

loop_
_atom_site_label
_atom_site_type_symbol
_atom_site_fract_x
_atom_site_fract_y
_atom_site_fract_z
_atom_site_U_iso_or_equiv
_atom_site_adp_type
_atom_site_occupancy
_atom_site_symmetry_multiplicity
_atom_site_calc_flag
_atom_site_refinement_flags
I1 I 0.45076(4) 0.26333(3) 0.260469(10) 0.01445(8) Uani 1 1 d .
I2 I 0.48489(4) 0.26146(3) 0.766295(10) 0.01502(8) Uani 1 1 d .
C1 C 0.3220(6) 0.3491(5) 0.33630(16) 0.0128(8) Uani 1 1 d .
C2 C 0.1158(7) 0.2825(5) 0.35186(16) 0.0137(8) Uani 1 1 d .
C4 C 0.1547(7) 0.4620(5) 0.44008(16) 0.0135(8) Uani 1 1 d .
C5 C 0.3633(7) 0.5262(5) 0.42474(16) 0.0137(8) Uani 1 1 d .
C3 C 0.0307(6) 0.3362(5) 0.40199(16) 0.0134(8) Uani 1 1 d .
C6 C 0.4448(6) 0.4710(5) 0.37439(16) 0.0133(8) Uani 1 1 d .
F4 F -0.0078(4) 0.1577(3) 0.31834(9) 0.0174(5) Uani 1 1 d .
F2 F 0.4915(4) 0.6468(3) 0.45948(9) 0.0183(5) Uani 1 1 d .
F3 F -0.1736(4) 0.2641(3) 0.41225(9) 0.0170(5) Uani 1 1 d .
F1 F 0.6524(4) 0.5413(3) 0.36342(9) 0.0173(5) Uani 1 1 d .
N4 N 0.6464(6) 0.1564(4) 0.16364(15) 0.0205(8) Uani 1 1 d .
C8 C 0.9621(7) 0.0258(5) 0.13066(17) 0.0172(9) Uani 1 1 d .
H8 H 1.0948 -0.0272 0.1400 0.021 Uiso 1 1 calc R
C7 C 0.8888(7) 0.0475(5) 0.07370(16) 0.0141(8) Uani 1 1 d .
C11 C 0.5786(7) 0.1763(5) 0.10876(17) 0.0178(9) Uani 1 1 d .
H11 H 0.4449 0.2293 0.1008 0.021 Uiso 1 1 calc R
C12 C 0.6903(7) 0.1249(5) 0.06283(17) 0.0181(9) Uani 1 1 d .
H12 H 0.6336 0.1418 0.0246 0.022 Uiso 1 1 calc R
C9 C 0.8381(7) 0.0829(5) 0.17343(17) 0.0192(9) Uani 1 1 d .
H9 H 0.8918 0.0693 0.2122 0.023 Uiso 1 1 calc R
N3 N 0.6711(6) 0.1551(4) 0.66801(14) 0.0173(8) Uani 1 1 d .
C18 C 0.6140(7) -0.0216(5) 0.57956(17) 0.0171(9) Uani 1 1 d .
H18 H 0.5179 -0.1037 0.5549 0.020 Uiso 1 1 calc R
C16 C 0.9596(7) 0.1602(5) 0.60276(16) 0.0147(8) Uani 1 1 d .
H16 H 1.1054 0.2057 0.5942 0.018 Uiso 1 1 calc R
C17 C 0.8276(7) 0.0393(5) 0.56466(16) 0.0133(8) Uani 1 1 d .
C15 C 0.8755(7) 0.2129(5) 0.65301(17) 0.0177(9) Uani 1 1 d .
H15 H 0.9678 0.2950 0.6785 0.021 Uiso 1 1 calc R
C13 C 0.5442(7) 0.0400(5) 0.63106(16) 0.0153(8) Uani 1 1 d .
H13 H 0.3982 -0.0020 0.6406 0.018 Uiso 1 1 calc R
C22 C 0.1019(7) 0.4585(5) 0.93257(17) 0.0156(9) Uani 1 1 d .
C19 C 0.3270(7) 0.3500(5) 0.83739(17) 0.0142(8) Uani 1 1 d .
C24 C 0.1401(7) 0.4371(5) 0.83023(15) 0.0129(8) Uani 1 1 d .
C23 C 0.0304(6) 0.4893(5) 0.87643(16) 0.0144(8) Uani 1 1 d .
C21 C 0.2949(7) 0.3729(5) 0.93992(16) 0.0143(8) Uani 1 1 d .
C20 C 0.4011(7) 0.3215(5) 0.89338(17) 0.0157(8) Uani 1 1 d .
F6 F -0.1512(4) 0.5721(3) 0.86675(10) 0.0210(5) Uani 1 1 d .
F7 F 0.3828(4) 0.3391(3) 0.99208(9) 0.0205(5) Uani 1 1 d .
F5 F 0.0593(4) 0.4715(3) 0.77733(9) 0.0188(5) Uani 1 1 d .
F8 F 0.5859(4) 0.2386(3) 0.90340(10) 0.0215(5) Uani 1 1 d .
N1 N 0.0939(5) 0.5316(4) 0.49289(14) 0.0168(7) Uani 1 1 d .
N2 N -0.0257(6) 0.5199(4) 0.97553(14) 0.0192(8) Uani 1 1 d .
C25 C 1.0204(7) -0.0116(5) 0.02764(16) 0.0168(9) Uani 1 1 d .
H25 H 1.1445 -0.0710 0.0384 0.020 Uiso 1 1 calc R
C26 C 0.9047(6) -0.0261(5) 0.51045(16) 0.0146(8) Uani 1 1 d .
H26 H 0.8088 -0.1134 0.4886 0.018 Uiso 1 1 calc R

loop_
_atom_site_aniso_label
_atom_site_aniso_U_11
_atom_site_aniso_U_22
_atom_site_aniso_U_33
_atom_site_aniso_U_23
_atom_site_aniso_U_13
_atom_site_aniso_U_12
I1 0.01606(14) 0.01750(16) 0.01006(13) -0.00076(10) 0.00432(10) 0.00239(11)
I2 0.01651(14) 0.01762(16) 0.01123(13) -0.00110(10) 0.00505(10) 0.00230(11)
C1 0.0135(19) 0.013(2) 0.0116(18) -0.0022(16) 0.0012(15) 0.0037(16)
C2 0.0132(19) 0.017(2) 0.0103(18) -0.0006(16) 0.0000(15) 0.0017(16)
C4 0.016(2) 0.017(2) 0.0084(18) 0.0008(16) 0.0026(15) 0.0035(16)
C5 0.0152(19) 0.017(2) 0.0080(18) -0.0024(16) 0.0009(15) 0.0002(16)
C3 0.0107(18) 0.020(2) 0.0098(18) 0.0037(16) 0.0011(15) 0.0003(16)
C6 0.0098(18) 0.021(2) 0.0098(18) 0.0040(16) 0.0041(15) -0.0013(16)
F4 0.0167(12) 0.0203(13) 0.0124(11) -0.0053(10) 0.0019(9) -0.0037(10)
F2 0.0186(12) 0.0200(13) 0.0139(11) -0.0054(10) 0.0037(9) -0.0044(10)
F3 0.0144(11) 0.0208(13) 0.0153(11) -0.0003(10) 0.0065(9) -0.0040(10)
F1 0.0132(11) 0.0225(13) 0.0159(11) -0.0005(10) 0.0073(9) -0.0032(10)
N4 0.0194(18) 0.021(2) 0.0198(18) -0.0035(15) 0.0051(15) -0.0025(15)
C8 0.017(2) 0.019(2) 0.015(2) -0.0023(17) 0.0049(16) 0.0018(17)
C7 0.017(2) 0.015(2) 0.0099(18) -0.0015(16) 0.0055(16) 0.0012(16)
C11 0.017(2) 0.020(2) 0.017(2) -0.0010(17) 0.0055(17) 0.0054(17)
C12 0.021(2) 0.024(2) 0.0104(19) 0.0001(17) 0.0030(16) 0.0076(18)
C9 0.021(2) 0.026(3) 0.0101(19) 0.0016(17) 0.0038(16) -0.0009(18)
N3 0.0194(18) 0.020(2) 0.0132(17) 0.0007(14) 0.0012(14) 0.0067(15)
C18 0.020(2) 0.018(2) 0.0131(19) -0.0002(17) 0.0015(16) 0.0027(17)
C16 0.0139(19) 0.017(2) 0.0130(19) 0.0004(16) 0.0023(16) -0.0014(16)
C17 0.0130(19) 0.017(2) 0.0106(18) 0.0022(16) 0.0025(15) 0.0036(16)
C15 0.019(2) 0.020(2) 0.0133(19) 0.0000(17) -0.0004(16) 0.0020(17)
C13 0.015(2) 0.021(2) 0.0113(19) 0.0044(17) 0.0043(16) 0.0026(17)
C22 0.017(2) 0.017(2) 0.0140(19) -0.0015(16) 0.0071(16) 0.0024(17)
C19 0.016(2) 0.012(2) 0.0139(19) -0.0040(16) 0.0054(16) 0.0001(16)
C24 0.0157(19) 0.016(2) 0.0062(17) 0.0003(15) 0.0012(15) 0.0014(16)
C23 0.0125(19) 0.018(2) 0.0125(18) -0.0025(16) 0.0018(15) 0.0053(16)
C21 0.018(2) 0.014(2) 0.0096(18) 0.0017(16) -0.0008(16) -0.0002(16)
C20 0.016(2) 0.017(2) 0.015(2) 0.0011(17) 0.0049(16) 0.0045(16)
F6 0.0200(12) 0.0310(15) 0.0142(12) 0.0033(10) 0.0018(10) 0.0129(11)
F7 0.0243(13) 0.0281(15) 0.0110(11) 0.0032(10) 0.0033(10) 0.0094(11)
F5 0.0199(12) 0.0285(15) 0.0089(11) 0.0026(10) 0.0023(9) 0.0064(10)
F8 0.0212(13) 0.0281(15) 0.0175(12) 0.0035(11) 0.0042(10) 0.0117(11)
N1 0.0169(17) 0.021(2) 0.0108(16) -0.0035(14) 0.0010(14) -0.0017(15)
N2 0.0209(18) 0.026(2) 0.0123(16) 0.0024(15) 0.0057(15) 0.0079(15)
C25 0.015(2) 0.023(2) 0.0128(19) -0.0003(17) 0.0026(16) 0.0060(17)
C26 0.017(2) 0.017(2) 0.0085(18) -0.0026(16) 0.0005(16) 0.0007(17)

loop_
_atom_type_symbol
_atom_type_description
_atom_type_scat_dispersion_real
_atom_type_scat_dispersion_imag
_atom_type_scat_source
C C 0.0033 0.0016 'International Tables Vol C Tables 4.2.6.8 and 6.1.1.4'
H H 0.0000 0.0000 'International Tables Vol C Tables 4.2.6.8 and 6.1.1.4'
N N 0.0061 0.0033 'International Tables Vol C Tables 4.2.6.8 and 6.1.1.4'
F F 0.0171 0.0103 'International Tables Vol C Tables 4.2.6.8 and 6.1.1.4'
I I -0.4742 1.8119 'International Tables Vol C Tables 4.2.6.8 and 6.1.1.4'

loop_
_geom_angle_atom_site_label_1
_geom_angle_atom_site_label_2
_geom_angle_atom_site_label_3
_geom_angle
_geom_angle_site_symmetry_1
C6 C1 C2 116.4(4) .
C6 C1 I1 121.5(3) .
C2 C1 I1 122.0(3) .
F4 C2 C1 119.9(3) .
F4 C2 C3 117.5(3) .
C1 C2 C3 122.6(4) .
C5 C4 C3 116.4(4) .
C5 C4 N1 115.5(3) .
C3 C4 N1 128.1(4) .
F2 C5 C6 118.5(3) .
F2 C5 C4 119.5(3) .
C6 C5 C4 122.0(4) .
F3 C3 C2 117.4(3) .
F3 C3 C4 121.9(3) .
C2 C3 C4 120.6(4) .
F1 C6 C1 120.6(3) .
F1 C6 C5 117.5(3) .
C1 C6 C5 121.8(4) .
C11 N4 C9 116.3(4) .
C9 C8 C7 118.7(4) .
C8 C7 C12 117.8(4) .
C8 C7 C25 119.4(4) .
C12 C7 C25 122.9(3) .
N4 C11 C12 124.3(4) .
C11 C12 C7 118.8(4) .
N4 C9 C8 124.2(4) .
C13 N3 C15 116.6(4) .
C13 C18 C17 118.9(4) .
C15 C16 C17 119.2(4) .
C16 C17 C18 117.5(4) .
C16 C17 C26 123.0(4) .
C18 C17 C26 119.5(4) .
N3 C15 C16 123.9(4) .
N3 C13 C18 123.8(4) .
C23 C22 C21 116.3(4) .
C23 C22 N2 116.0(3) .
C21 C22 N2 127.7(4) .
C24 C19 C20 116.5(4) .
C24 C19 I2 121.4(3) .
C20 C19 I2 122.1(3) .
F5 C24 C23 118.4(3) .
F5 C24 C19 120.2(3) .
C23 C24 C19 121.4(3) .
F6 C23 C24 118.7(3) .
F6 C23 C22 119.1(3) .
C24 C23 C22 122.2(4) .
F7 C21 C20 117.6(3) .
F7 C21 C22 121.8(3) .
C20 C21 C22 120.6(3) .
F8 C20 C21 117.7(3) .
F8 C20 C19 119.4(3) .
C21 C20 C19 122.9(4) .
N1 N1 C4 114.6(4) 2_566
N2 N2 C22 115.5(4) 2_567
C25 C25 C7 125.4(5) 2_755
C26 C26 C17 125.8(5) 2_756

loop_
_geom_bond_atom_site_label_1
_geom_bond_atom_site_label_2
_geom_bond_distance
_geom_bond_site_symmetry_2
I1 C1 2.105(4) .
I2 C19 2.110(4) .
C1 C6 1.381(5) .
C1 C2 1.382(5) .
C2 F4 1.347(4) .
C2 C3 1.384(5) .
C4 C5 1.384(5) .
C4 C3 1.405(5) .
C4 N1 1.419(5) .
C5 F2 1.348(4) .
C5 C6 1.382(5) .
C3 F3 1.343(4) .
C6 F1 1.359(4) .
N4 C11 1.335(5) .
N4 C9 1.344(5) .
C8 C9 1.383(5) .
C8 C7 1.391(5) .
C7 C12 1.400(5) .
C7 C25 1.475(5) .
C11 C12 1.381(5) .
N3 C13 1.340(5) .
N3 C15 1.343(5) .
C18 C13 1.391(5) .
C18 C17 1.397(5) .
C16 C15 1.381(5) .
C16 C17 1.396(5) .
C17 C26 1.475(5) .
C22 C23 1.393(5) .
C22 C21 1.406(5) .
C22 N2 1.412(5) .
C19 C24 1.385(5) .
C19 C20 1.387(5) .
C24 F5 1.346(4) .
C24 C23 1.381(5) .
C23 F6 1.342(4) .
C21 F7 1.341(4) .
C21 C20 1.374(5) .
C20 F8 1.359(4) .
N1 N1 1.266(6) 2_566
N2 N2 1.242(6) 2_567
C25 C25 1.329(8) 2_755
C26 C26 1.321(8) 2_756
